data_7035002
loop_
_publ_author_name
'Tong, Yu-Zhang'
'Gao, Chen'
'Wang, Qing-Lun'
'Wang, Bing-Wu'
'Gao, Song'
'Cheng, Peng'
'Liao, Dai-Zheng'

_publ_section_title
;
 Two mononuclear single molecule magnets derived from dysprosium(iii) and
 tmphen (tmphen = 3,4,7,8-tetramethyl-1,10-phenanthroline).
;
_journal_issue 19
_journal_name_full 'Dalton transactions (Cambridge, England : 2003)'
_journal_page_first 9020
_journal_page_last 9026
_journal_paper_doi 10.1039/c5dt00869g
_journal_volume 44
_journal_year 2015
_chemical_formula_sum 'C31 H41 Dy N2 O8'
_chemical_formula_weight 732.16
_chemical_name_systematic
; 
 ? 
;
_space_group_IT_number 2
_symmetry_cell_setting triclinic
_symmetry_space_group_name_Hall '-P 1'
_symmetry_space_group_name_H-M 'P -1'
_atom_sites_solution_hydrogens geom
_atom_sites_solution_primary direct
_atom_sites_solution_secondary difmap
_audit_creation_method SHELXL-97
_audit_update_record
;
2015-03-27 deposited with the CCDC.
2015-04-07 downloaded from the CCDC.
;
_cell_angle_alpha 83.765(5)
_cell_angle_beta 72.402(6)
_cell_angle_gamma 67.841(7)
_cell_formula_units_Z 2
_cell_length_a 10.6421(9)
_cell_length_b 11.4005(8)
_cell_length_c 14.6562(8)
_cell_measurement_reflns_used 8529
_cell_measurement_temperature 293(2)
_cell_measurement_theta_max 25.01
_cell_measurement_theta_min 2.92
_cell_volume 1569.7(2)
_computing_cell_refinement 'Bruker FRAMBO'
_computing_data_collection 'Bruker FRAMBO'
_computing_data_reduction 'Bruker SAINT'
_computing_molecular_graphics 'Bruker SHELXTL'
_computing_publication_material 'Bruker SHELXTL'
_computing_structure_refinement 'SHELXL-97 (Sheldrick, 1997)'
_computing_structure_solution 'SHELXS-97 (Sheldrick, 1990)'
_diffrn_ambient_temperature 293(2)
_diffrn_measured_fraction_theta_full 0.998
_diffrn_measured_fraction_theta_max 0.998
_diffrn_measurement_device_type 'multiwire proportional'
_diffrn_measurement_method 'phi and omega scans'
_diffrn_radiation_monochromator graphite
_diffrn_radiation_source 'fine-focus sealed tube'
_diffrn_radiation_type MoK\a
_diffrn_radiation_wavelength 0.71073
_diffrn_reflns_av_R_equivalents 0.0321
_diffrn_reflns_av_unetI/netI 0.0449
_diffrn_reflns_limit_h_max 12
_diffrn_reflns_limit_h_min -11
_diffrn_reflns_limit_k_max 13
_diffrn_reflns_limit_k_min -13
_diffrn_reflns_limit_l_max 17
_diffrn_reflns_limit_l_min -15
_diffrn_reflns_number 10826
_diffrn_reflns_theta_full 25.01
_diffrn_reflns_theta_max 25.01
_diffrn_reflns_theta_min 2.92
_exptl_absorpt_coefficient_mu 2.431
_exptl_absorpt_correction_T_max 0.7591
_exptl_absorpt_correction_T_min 0.6687
_exptl_absorpt_correction_type multi-scan
_exptl_absorpt_process_details SADABS
_exptl_crystal_colour yellow
_exptl_crystal_density_diffrn 1.549
_exptl_crystal_density_meas ?
_exptl_crystal_density_method 'not measured'
_exptl_crystal_description block
_exptl_crystal_F_000 742
_exptl_crystal_size_max 0.18
_exptl_crystal_size_mid 0.16
_exptl_crystal_size_min 0.12
_refine_diff_density_max 0.508
_refine_diff_density_min -0.529
_refine_diff_density_rms 0.089
_refine_ls_extinction_method none
_refine_ls_goodness_of_fit_ref 1.049
_refine_ls_hydrogen_treatment constr
_refine_ls_matrix_type full
_refine_ls_number_parameters 389
_refine_ls_number_reflns 5538
_refine_ls_number_restraints 0
_refine_ls_restrained_S_all 1.049
_refine_ls_R_factor_all 0.0258
_refine_ls_R_factor_gt 0.0239
_refine_ls_shift/su_max 0.013
_refine_ls_shift/su_mean 0.000
_refine_ls_structure_factor_coef Fsqd
_refine_ls_weighting_details 'calc w=1/[\s^2^(Fo^2^)+(0.0145P)^2^+0.6693P] where P=(Fo^2^+2Fc^2^)/3'
_refine_ls_weighting_scheme calc
_refine_ls_wR_factor_gt 0.0528
_refine_ls_wR_factor_ref 0.0541
_reflns_number_gt 5257
_reflns_number_total 5538
_reflns_threshold_expression >2sigma(I)
_cod_data_source_file c5dt00869g2.cif
_cod_data_source_block p130915d
_cod_depositor_comments
;
The following automatic conversions were performed:

'_symmetry_cell_setting' value 'Triclinic' changed to 'triclinic'
according to
/usr/data/users/saulius/crontab/automatic-downloads/rss-feeds/RSC/lib/dictionaries/cif_core.dic
dictionary named 'cif_core.dic' version 2.4.2 from 2011-04-26.

'_exptl_crystal_density_meas' value 'none' was changed to '?' - the
value is perceived as not measured.

Automatic conversion script
Id: cif_fix_values 3271 2015-04-21 07:52:19Z andrius 

 Adding full bibliography for 7035001--7035002.cif.
;
_cod_original_cell_volume 1569.73(19)
_cod_original_sg_symbol_H-M P-1
_cod_database_code 7035002

loop_
_symmetry_equiv_pos_as_xyz
'x, y, z'
'-x, -y, -z'

loop_
_atom_site_label
_atom_site_type_symbol
_atom_site_fract_x
_atom_site_fract_y
_atom_site_fract_z
_atom_site_U_iso_or_equiv
_atom_site_adp_type
_atom_site_occupancy
_atom_site_symmetry_multiplicity
_atom_site_calc_flag
_atom_site_refinement_flags
C1 C 0.0227(3) 0.3453(3) 0.6087(2) 0.0217(7) Uani 1 1 d .
H1 H -0.0503 0.3811 0.6633 0.026 Uiso 1 1 calc R
C2 C -0.0136(3) 0.3461(3) 0.5238(2) 0.0232(7) Uani 1 1 d .
C3 C -0.1681(3) 0.4076(3) 0.5263(2) 0.0317(8) Uani 1 1 d .
H3A H -0.1772 0.4643 0.4733 0.048 Uiso 1 1 calc R
H3B H -0.2210 0.4541 0.5851 0.048 Uiso 1 1 calc R
H3C H -0.2041 0.3434 0.5222 0.048 Uiso 1 1 calc R
C4 C 0.0926(3) 0.2898(3) 0.4426(2) 0.0220(7) Uani 1 1 d .
C5 C 0.0548(4) 0.2846(3) 0.3520(2) 0.0315(8) Uani 1 1 d .
H5A H -0.0228 0.2555 0.3668 0.047 Uiso 1 1 calc R
H5B H 0.1351 0.2274 0.3071 0.047 Uiso 1 1 calc R
H5C H 0.0282 0.3676 0.3246 0.047 Uiso 1 1 calc R
C6 C 0.2343(3) 0.2393(3) 0.4479(2) 0.0209(7) Uani 1 1 d .
C7 C 0.2597(3) 0.2452(2) 0.5364(2) 0.0167(6) Uani 1 1 d .
C8 C 0.4017(3) 0.1940(2) 0.54485(19) 0.0159(6) Uani 1 1 d .
C9 C 0.3555(3) 0.1810(3) 0.3686(2) 0.0239(7) Uani 1 1 d .
H9 H 0.3416 0.1736 0.3102 0.029 Uiso 1 1 calc R
C10 C 0.4888(3) 0.1368(3) 0.3762(2) 0.0230(7) Uani 1 1 d .
H10 H 0.5639 0.1015 0.3226 0.028 Uiso 1 1 calc R
C11 C 0.5180(3) 0.1427(2) 0.4646(2) 0.0186(6) Uani 1 1 d .
C12 C 0.6577(3) 0.0998(3) 0.4750(2) 0.0211(7) Uani 1 1 d .
C13 C 0.6714(3) 0.1081(3) 0.5644(2) 0.0200(6) Uani 1 1 d .
C14 C 0.5490(3) 0.1563(3) 0.6403(2) 0.0185(6) Uani 1 1 d .
H14 H 0.5606 0.1594 0.7003 0.022 Uiso 1 1 calc R
C15 C 0.8126(3) 0.0647(3) 0.5850(2) 0.0288(7) Uani 1 1 d .
H15A H 0.8670 -0.0208 0.5626 0.043 Uiso 1 1 calc R
H15B H 0.7981 0.0683 0.6527 0.043 Uiso 1 1 calc R
H15C H 0.8627 0.1189 0.5527 0.043 Uiso 1 1 calc R
C16 C 0.7855(3) 0.0463(3) 0.3906(2) 0.0295(8) Uani 1 1 d .
H16A H 0.8699 0.0304 0.4089 0.044 Uiso 1 1 calc R
H16B H 0.7812 0.1059 0.3391 0.044 Uiso 1 1 calc R
H16C H 0.7869 -0.0315 0.3703 0.044 Uiso 1 1 calc R
C17 C 0.3748(4) 0.6021(4) 0.6328(3) 0.0483(11) Uani 1 1 d .
H17A H 0.3918 0.5735 0.5694 0.073 Uiso 1 1 calc R
H17B H 0.4529 0.6232 0.6354 0.073 Uiso 1 1 calc R
H17C H 0.2895 0.6757 0.6484 0.073 Uiso 1 1 calc R
C18 C 0.3595(3) 0.4985(3) 0.7036(2) 0.0240(7) Uani 1 1 d .
C19 C 0.4526(3) 0.4555(3) 0.7606(2) 0.0261(7) Uani 1 1 d .
H19 H 0.5196 0.4925 0.7523 0.031 Uiso 1 1 calc R
C20 C 0.4507(3) 0.3610(3) 0.8286(2) 0.0218(7) Uani 1 1 d .
C21 C 0.5504(3) 0.3273(3) 0.8900(2) 0.0329(8) Uani 1 1 d .
H21A H 0.4978 0.3569 0.9542 0.049 Uiso 1 1 calc R
H21B H 0.6193 0.3664 0.8646 0.049 Uiso 1 1 calc R
H21C H 0.5975 0.2370 0.8902 0.049 Uiso 1 1 calc R
C22 C 0.3722(3) -0.1198(3) 0.9055(2) 0.0276(7) Uani 1 1 d .
H22A H 0.4580 -0.1582 0.8559 0.041 Uiso 1 1 calc R
H22B H 0.3285 -0.1810 0.9305 0.041 Uiso 1 1 calc R
H22C H 0.3935 -0.0905 0.9560 0.041 Uiso 1 1 calc R
C23 C 0.2718(3) -0.0087(3) 0.86492(19) 0.0189(6) Uani 1 1 d .
C24 C 0.1359(3) -0.0071(3) 0.8774(2) 0.0219(7) Uani 1 1 d .
H24 H 0.1094 -0.0693 0.9156 0.026 Uiso 1 1 calc R
C25 C 0.0370(3) 0.0823(3) 0.8359(2) 0.0200(7) Uani 1 1 d .
C26 C -0.0976(3) 0.0610(3) 0.8436(3) 0.0358(8) Uani 1 1 d .
H26A H -0.1689 0.1398 0.8345 0.054 Uiso 1 1 calc R
H26B H -0.1298 0.0281 0.9057 0.054 Uiso 1 1 calc R
H26C H -0.0796 0.0015 0.7953 0.054 Uiso 1 1 calc R
C27 C -0.0622(3) 0.3199(3) 1.1024(2) 0.0295(8) Uani 1 1 d .
H27A H -0.0032 0.2345 1.1117 0.044 Uiso 1 1 calc R
H27B H -0.1598 0.3296 1.1292 0.044 Uiso 1 1 calc R
H27C H -0.0417 0.3775 1.1336 0.044 Uiso 1 1 calc R
C28 C -0.0335(3) 0.3483(3) 0.9963(2) 0.0233(7) Uani 1 1 d .
C29 C -0.1454(3) 0.4283(3) 0.9616(2) 0.0268(7) Uani 1 1 d .
H29 H -0.2362 0.4509 1.0034 0.032 Uiso 1 1 calc R
C30 C -0.1313(3) 0.4763(3) 0.8696(2) 0.0224(7) Uani 1 1 d .
C31 C -0.2604(3) 0.5724(3) 0.8451(2) 0.0312(8) Uani 1 1 d .
H31A H -0.2656 0.6564 0.8544 0.047 Uiso 1 1 calc R
H31B H -0.3440 0.5602 0.8859 0.047 Uiso 1 1 calc R
H31C H -0.2535 0.5616 0.7795 0.047 Uiso 1 1 calc R
Dy1 Dy 0.202182(13) 0.286115(11) 0.779055(9) 0.01485(5) Uani 1 1 d .
N1 N 0.1536(2) 0.2972(2) 0.61632(16) 0.0167(5) Uani 1 1 d .
N2 N 0.4175(2) 0.1979(2) 0.63377(16) 0.0159(5) Uani 1 1 d .
O1 O 0.2625(2) 0.45899(18) 0.70701(14) 0.0210(5) Uani 1 1 d .
O2 O 0.3695(2) 0.29920(18) 0.84421(14) 0.0218(5) Uani 1 1 d .
O3 O 0.3196(2) 0.07506(17) 0.82109(13) 0.0182(4) Uani 1 1 d .
O4 O 0.0534(2) 0.17706(18) 0.78882(14) 0.0195(4) Uani 1 1 d .
O5 O -0.0153(2) 0.44887(18) 0.80326(14) 0.0215(5) Uani 1 1 d .
O6 O 0.0936(2) 0.29837(19) 0.94455(14) 0.0222(5) Uani 1 1 d .
O7 O 0.3156(2) 0.1621(2) 0.02575(15) 0.0337(6) Uani 1 1 d .
O8 O 0.6225(3) 1.0061(3) 0.82685(18) 0.0502(7) Uani 1 1 d .
H7B H 0.2441 0.2128 0.0053 0.075 Uiso 1 1 d R
H7A H 0.3810 0.1789 -0.0261 0.075 Uiso 1 1 d R
H8A H 0.6395 0.9497 0.8768 0.075 Uiso 1 1 d R
H8B H 0.5254 1.0259 0.8378 0.075 Uiso 1 1 d R

loop_
_atom_site_aniso_label
_atom_site_aniso_U_11
_atom_site_aniso_U_22
_atom_site_aniso_U_33
_atom_site_aniso_U_23
_atom_site_aniso_U_13
_atom_site_aniso_U_12
C1 0.0201(16) 0.0188(15) 0.0231(17) 0.0016(12) -0.0055(13) -0.0047(13)
C2 0.0284(17) 0.0167(15) 0.0298(18) 0.0057(13) -0.0160(14) -0.0092(13)
C3 0.0307(19) 0.0306(18) 0.037(2) 0.0041(15) -0.0190(16) -0.0090(15)
C4 0.0326(18) 0.0144(15) 0.0252(17) 0.0058(12) -0.0141(14) -0.0123(13)
C5 0.038(2) 0.0369(19) 0.0257(18) 0.0063(15) -0.0167(16) -0.0158(16)
C6 0.0303(17) 0.0147(14) 0.0184(16) 0.0046(12) -0.0084(13) -0.0090(13)
C7 0.0224(16) 0.0112(14) 0.0174(15) 0.0034(11) -0.0054(12) -0.0080(12)
C8 0.0204(15) 0.0108(14) 0.0153(15) 0.0023(11) -0.0025(12) -0.0069(12)
C9 0.0364(19) 0.0214(16) 0.0159(16) -0.0013(12) -0.0062(14) -0.0131(14)
C10 0.0307(18) 0.0188(15) 0.0160(16) -0.0015(12) 0.0000(13) -0.0098(14)
C11 0.0238(16) 0.0093(14) 0.0186(16) 0.0022(11) -0.0029(13) -0.0045(12)
C12 0.0204(16) 0.0132(14) 0.0230(17) 0.0005(12) 0.0005(13) -0.0039(12)
C13 0.0183(15) 0.0125(14) 0.0247(17) 0.0011(12) -0.0030(13) -0.0033(12)
C14 0.0185(15) 0.0158(14) 0.0187(16) 0.0034(12) -0.0053(12) -0.0043(12)
C15 0.0176(16) 0.0304(18) 0.0313(19) -0.0009(14) -0.0035(14) -0.0033(14)
C16 0.0281(18) 0.0262(17) 0.0228(18) -0.0021(14) 0.0022(14) -0.0043(14)
C17 0.057(3) 0.044(2) 0.064(3) 0.029(2) -0.035(2) -0.034(2)
C18 0.0251(17) 0.0186(16) 0.0261(18) 0.0000(13) -0.0064(14) -0.0063(14)
C19 0.0221(17) 0.0252(17) 0.0361(19) 0.0032(14) -0.0111(14) -0.0125(14)
C20 0.0173(15) 0.0212(16) 0.0248(17) -0.0070(13) -0.0041(13) -0.0043(13)
C21 0.0317(19) 0.038(2) 0.037(2) 0.0046(16) -0.0180(16) -0.0156(16)
C22 0.0252(17) 0.0273(17) 0.0312(19) 0.0098(14) -0.0111(14) -0.0104(14)
C23 0.0232(16) 0.0180(15) 0.0122(15) -0.0019(12) -0.0028(12) -0.0052(13)
C24 0.0230(16) 0.0210(15) 0.0211(16) 0.0048(12) -0.0043(13) -0.0101(13)
C25 0.0168(15) 0.0247(16) 0.0161(15) -0.0053(13) 0.0004(12) -0.0072(13)
C26 0.0214(18) 0.041(2) 0.048(2) 0.0159(17) -0.0134(16) -0.0168(16)
C27 0.0330(19) 0.0315(18) 0.0218(17) -0.0044(14) 0.0003(14) -0.0143(15)
C28 0.0268(18) 0.0207(16) 0.0244(17) -0.0085(13) -0.0008(14) -0.0134(14)
C29 0.0152(16) 0.0278(17) 0.0290(18) -0.0082(14) 0.0024(13) -0.0032(14)
C30 0.0197(16) 0.0130(14) 0.0317(18) -0.0088(13) -0.0044(14) -0.0027(13)
C31 0.0216(17) 0.0270(18) 0.039(2) -0.0034(15) -0.0067(15) -0.0024(14)
Dy1 0.01297(8) 0.01400(8) 0.01525(9) -0.00083(5) -0.00338(6) -0.00261(6)
N1 0.0164(13) 0.0142(12) 0.0182(13) 0.0010(10) -0.0056(10) -0.0039(10)
N2 0.0186(13) 0.0116(11) 0.0150(12) 0.0004(9) -0.0052(10) -0.0025(10)
O1 0.0203(11) 0.0168(10) 0.0270(12) 0.0007(9) -0.0096(9) -0.0060(9)
O2 0.0214(11) 0.0227(11) 0.0216(11) 0.0014(9) -0.0069(9) -0.0079(9)
O3 0.0168(10) 0.0174(10) 0.0184(11) 0.0009(8) -0.0045(8) -0.0045(9)
O4 0.0186(11) 0.0184(10) 0.0213(11) 0.0013(9) -0.0070(9) -0.0057(9)
O5 0.0180(11) 0.0179(10) 0.0246(12) -0.0024(9) -0.0035(9) -0.0034(9)
O6 0.0184(11) 0.0253(11) 0.0174(11) -0.0039(9) -0.0023(9) -0.0031(9)
O7 0.0317(13) 0.0425(14) 0.0274(13) 0.0112(10) -0.0145(10) -0.0122(11)
O8 0.0392(15) 0.0667(18) 0.0584(18) 0.0371(14) -0.0286(14) -0.0324(14)

loop_
_atom_type_symbol
_atom_type_description
_atom_type_scat_dispersion_real
_atom_type_scat_dispersion_imag
_atom_type_scat_source
C C 0.0033 0.0016 'International Tables Vol C Tables 4.2.6.8 and 6.1.1.4'
H H 0.0000 0.0000 'International Tables Vol C Tables 4.2.6.8 and 6.1.1.4'
Dy Dy -0.1892 4.4098 'International Tables Vol C Tables 4.2.6.8 and 6.1.1.4'
N N 0.0061 0.0033 'International Tables Vol C Tables 4.2.6.8 and 6.1.1.4'
O O 0.0106 0.0060 'International Tables Vol C Tables 4.2.6.8 and 6.1.1.4'

loop_
_geom_angle_atom_site_label_1
_geom_angle_atom_site_label_2
_geom_angle_atom_site_label_3
_geom_angle
N1 C1 C2 124.6(3)
N1 C1 H1 117.7
C2 C1 H1 117.7
C4 C2 C1 118.7(3)
C4 C2 C3 123.2(3)
C1 C2 C3 118.1(3)
C2 C3 H3A 109.5
C2 C3 H3B 109.5
H3A C3 H3B 109.5
C2 C3 H3C 109.5
H3A C3 H3C 109.5
H3B C3 H3C 109.5
C2 C4 C6 118.1(3)
C2 C4 C5 119.4(3)
C6 C4 C5 122.5(3)
C4 C5 H5A 109.5
C4 C5 H5B 109.5
H5A C5 H5B 109.5
C4 C5 H5C 109.5
H5A C5 H5C 109.5
H5B C5 H5C 109.5
C7 C6 C4 118.8(3)
C7 C6 C9 117.1(3)
C4 C6 C9 124.1(3)
N1 C7 C6 122.4(3)
N1 C7 C8 117.2(2)
C6 C7 C8 120.4(3)
N2 C8 C11 122.2(3)
N2 C8 C7 117.1(2)
C11 C8 C7 120.8(2)
C10 C9 C6 122.2(3)
C10 C9 H9 118.9
C6 C9 H9 118.9
C9 C10 C11 122.0(3)
C9 C10 H10 119.0
C11 C10 H10 119.0
C8 C11 C12 118.9(3)
C8 C11 C10 117.5(3)
C12 C11 C10 123.6(3)
C13 C12 C11 117.9(3)
C13 C12 C16 121.3(3)
C11 C12 C16 120.7(3)
C12 C13 C14 118.7(3)
C12 C13 C15 123.1(3)
C14 C13 C15 118.2(3)
N2 C14 C13 125.4(3)
N2 C14 H14 117.3
C13 C14 H14 117.3
C13 C15 H15A 109.5
C13 C15 H15B 109.5
H15A C15 H15B 109.5
C13 C15 H15C 109.5
H15A C15 H15C 109.5
H15B C15 H15C 109.5
C12 C16 H16A 109.5
C12 C16 H16B 109.5
H16A C16 H16B 109.5
C12 C16 H16C 109.5
H16A C16 H16C 109.5
H16B C16 H16C 109.5
C18 C17 H17A 109.5
C18 C17 H17B 109.5
H17A C17 H17B 109.5
C18 C17 H17C 109.5
H17A C17 H17C 109.5
H17B C17 H17C 109.5
O1 C18 C19 125.6(3)
O1 C18 C17 116.8(3)
C19 C18 C17 117.7(3)
C20 C19 C18 123.9(3)
C20 C19 H19 118.0
C18 C19 H19 118.0
O2 C20 C19 124.6(3)
O2 C20 C21 115.9(3)
C19 C20 C21 119.4(3)
C20 C21 H21A 109.5
C20 C21 H21B 109.5
H21A C21 H21B 109.5
C20 C21 H21C 109.5
H21A C21 H21C 109.5
H21B C21 H21C 109.5
C23 C22 H22A 109.5
C23 C22 H22B 109.5
H22A C22 H22B 109.5
C23 C22 H22C 109.5
H22A C22 H22C 109.5
H22B C22 H22C 109.5
O3 C23 C24 125.3(3)
O3 C23 C22 116.9(3)
C24 C23 C22 117.8(3)
C23 C24 C25 124.0(3)
C23 C24 H24 118.0
C25 C24 H24 118.0
O4 C25 C24 125.2(3)
O4 C25 C26 116.7(3)
C24 C25 C26 118.0(3)
C25 C26 H26A 109.5
C25 C26 H26B 109.5
H26A C26 H26B 109.5
C25 C26 H26C 109.5
H26A C26 H26C 109.5
H26B C26 H26C 109.5
C28 C27 H27A 109.5
C28 C27 H27B 109.5
H27A C27 H27B 109.5
C28 C27 H27C 109.5
H27A C27 H27C 109.5
H27B C27 H27C 109.5
O6 C28 C29 124.2(3)
O6 C28 C27 116.8(3)
C29 C28 C27 118.9(3)
C30 C29 C28 125.0(3)
C30 C29 H29 117.5
C28 C29 H29 117.5
O5 C30 C29 124.7(3)
O5 C30 C31 116.3(3)
C29 C30 C31 119.0(3)
C30 C31 H31A 109.5
C30 C31 H31B 109.5
H31A C31 H31B 109.5
C30 C31 H31C 109.5
H31A C31 H31C 109.5
H31B C31 H31C 109.5
O5 Dy1 O2 119.94(7)
O5 Dy1 O4 78.19(7)
O2 Dy1 O4 143.13(7)
O5 Dy1 O6 73.52(7)
O2 Dy1 O6 75.77(7)
O4 Dy1 O6 80.22(7)
O5 Dy1 O1 77.25(7)
O2 Dy1 O1 72.95(7)
O4 Dy1 O1 143.76(6)
O6 Dy1 O1 117.15(7)
O5 Dy1 O3 144.10(7)
O2 Dy1 O3 75.61(7)
O4 Dy1 O3 73.18(7)
O6 Dy1 O3 80.61(7)
O1 Dy1 O3 137.80(7)
O5 Dy1 N2 134.85(7)
O2 Dy1 N2 82.96(7)
O4 Dy1 N2 107.28(7)
O6 Dy1 N2 151.20(7)
O1 Dy1 N2 73.46(7)
O3 Dy1 N2 75.41(7)
O5 Dy1 N1 77.83(7)
O2 Dy1 N1 140.36(7)
O4 Dy1 N1 71.10(7)
O6 Dy1 N1 142.86(7)
O1 Dy1 N1 77.96(7)
O3 Dy1 N1 111.77(7)
N2 Dy1 N1 63.08(7)
C1 N1 C7 117.4(2)
C1 N1 Dy1 121.12(19)
C7 N1 Dy1 121.24(17)
C14 N2 C8 116.8(2)
C14 N2 Dy1 122.03(18)
C8 N2 Dy1 121.14(17)
C18 O1 Dy1 134.70(18)
C20 O2 Dy1 136.97(19)
C23 O3 Dy1 131.22(18)
C25 O4 Dy1 133.25(18)
C30 O5 Dy1 134.07(19)
C28 O6 Dy1 133.81(19)
H7B O7 H7A 92.6
H8A O8 H8B 100.6

loop_
_geom_bond_atom_site_label_1
_geom_bond_atom_site_label_2
_geom_bond_distance
C1 N1 1.326(4)
C1 C2 1.409(4)
C1 H1 0.9300
C2 C4 1.382(4)
C2 C3 1.515(4)
C3 H3A 0.9600
C3 H3B 0.9600
C3 H3C 0.9600
C4 C6 1.420(4)
C4 C5 1.512(4)
C5 H5A 0.9600
C5 H5B 0.9600
C5 H5C 0.9600
C6 C7 1.415(4)
C6 C9 1.440(4)
C7 N1 1.358(3)
C7 C8 1.440(4)
C8 N2 1.371(3)
C8 C11 1.407(4)
C9 C10 1.350(4)
C9 H9 0.9300
C10 C11 1.434(4)
C10 H10 0.9300
C11 C12 1.430(4)
C12 C13 1.379(4)
C12 C16 1.507(4)
C13 C14 1.397(4)
C13 C15 1.508(4)
C14 N2 1.328(3)
C14 H14 0.9300
C15 H15A 0.9600
C15 H15B 0.9600
C15 H15C 0.9600
C16 H16A 0.9600
C16 H16B 0.9600
C16 H16C 0.9600
C17 C18 1.509(4)
C17 H17A 0.9600
C17 H17B 0.9600
C17 H17C 0.9600
C18 O1 1.259(4)
C18 C19 1.402(4)
C19 C20 1.387(4)
C19 H19 0.9300
C20 O2 1.265(4)
C20 C21 1.509(4)
C21 H21A 0.9600
C21 H21B 0.9600
C21 H21C 0.9600
C22 C23 1.516(4)
C22 H22A 0.9600
C22 H22B 0.9600
C22 H22C 0.9600
C23 O3 1.272(4)
C23 C24 1.396(4)
C24 C25 1.400(4)
C24 H24 0.9300
C25 O4 1.258(4)
C25 C26 1.510(4)
C26 H26A 0.9600
C26 H26B 0.9600
C26 H26C 0.9600
C27 C28 1.515(4)
C27 H27A 0.9600
C27 H27B 0.9600
C27 H27C 0.9600
C28 O6 1.274(4)
C28 C29 1.398(4)
C29 C30 1.386(4)
C29 H29 0.9300
C30 O5 1.271(4)
C30 C31 1.514(4)
C31 H31A 0.9600
C31 H31B 0.9600
C31 H31C 0.9600
Dy1 O5 2.3094(19)
Dy1 O2 2.3165(19)
Dy1 O4 2.320(2)
Dy1 O6 2.3441(19)
Dy1 O1 2.346(2)
Dy1 O3 2.3678(18)
Dy1 N2 2.564(2)
Dy1 N1 2.570(2)
O7 H7B 0.8783
O7 H7A 0.9203
O8 H8A 0.9339
O8 H8B 0.9367

loop_
_geom_torsion_atom_site_label_1
_geom_torsion_atom_site_label_2
_geom_torsion_atom_site_label_3
_geom_torsion_atom_site_label_4
_geom_torsion
N1 C1 C2 C4 2.1(4)
N1 C1 C2 C3 -178.6(3)
C1 C2 C4 C6 -3.0(4)
C3 C2 C4 C6 177.7(3)
C1 C2 C4 C5 177.3(3)
C3 C2 C4 C5 -2.0(4)
C2 C4 C6 C7 2.0(4)
C5 C4 C6 C7 -178.3(3)
C2 C4 C6 C9 -178.4(3)
C5 C4 C6 C9 1.3(4)
C4 C6 C7 N1 0.1(4)
C9 C6 C7 N1 -179.5(3)
C4 C6 C7 C8 179.4(3)
C9 C6 C7 C8 -0.2(4)
N1 C7 C8 N2 2.3(4)
C6 C7 C8 N2 -177.1(2)
N1 C7 C8 C11 -177.7(2)
C6 C7 C8 C11 3.0(4)
C7 C6 C9 C10 -2.0(4)
C4 C6 C9 C10 178.4(3)
C6 C9 C10 C11 1.3(5)
N2 C8 C11 C12 -3.6(4)
C7 C8 C11 C12 176.3(3)
N2 C8 C11 C10 176.5(3)
C7 C8 C11 C10 -3.6(4)
C9 C10 C11 C8 1.5(4)
C9 C10 C11 C12 -178.4(3)
C8 C11 C12 C13 1.5(4)
C10 C11 C12 C13 -178.6(3)
C8 C11 C12 C16 -178.9(3)
C10 C11 C12 C16 1.0(4)
C11 C12 C13 C14 0.8(4)
C16 C12 C13 C14 -178.8(3)
C11 C12 C13 C15 179.3(3)
C16 C12 C13 C15 -0.3(4)
C12 C13 C14 N2 -1.3(4)
C15 C13 C14 N2 -179.9(3)
O1 C18 C19 C20 0.8(5)
C17 C18 C19 C20 179.9(3)
C18 C19 C20 O2 3.2(5)
C18 C19 C20 C21 -176.5(3)
O3 C23 C24 C25 5.7(5)
C22 C23 C24 C25 -173.4(3)
C23 C24 C25 O4 -5.7(5)
C23 C24 C25 C26 171.1(3)
O6 C28 C29 C30 -8.2(5)
C27 C28 C29 C30 170.5(3)
C28 C29 C30 O5 3.7(5)
C28 C29 C30 C31 -173.9(3)
C2 C1 N1 C7 0.1(4)
C2 C1 N1 Dy1 -175.0(2)
C6 C7 N1 C1 -1.2(4)
C8 C7 N1 C1 179.5(3)
C6 C7 N1 Dy1 173.9(2)
C8 C7 N1 Dy1 -5.5(3)
O5 Dy1 N1 C1 -23.9(2)
O2 Dy1 N1 C1 -146.6(2)
O4 Dy1 N1 C1 57.6(2)
O6 Dy1 N1 C1 16.2(3)
O1 Dy1 N1 C1 -103.2(2)
O3 Dy1 N1 C1 119.8(2)
N2 Dy1 N1 C1 179.4(2)
O5 Dy1 N1 C7 161.3(2)
O2 Dy1 N1 C7 38.6(2)
O4 Dy1 N1 C7 -117.2(2)
O6 Dy1 N1 C7 -158.68(18)
O1 Dy1 N1 C7 81.9(2)
O3 Dy1 N1 C7 -55.0(2)
N2 Dy1 N1 C7 4.51(19)
C13 C14 N2 C8 -0.6(4)
C13 C14 N2 Dy1 -179.4(2)
C11 C8 N2 C14 3.1(4)
C7 C8 N2 C14 -176.8(2)
C11 C8 N2 Dy1 -178.13(19)
C7 C8 N2 Dy1 1.9(3)
O5 Dy1 N2 C14 142.48(19)
O2 Dy1 N2 C14 16.6(2)
O4 Dy1 N2 C14 -127.1(2)
O6 Dy1 N2 C14 -25.8(3)
O1 Dy1 N2 C14 90.8(2)
O3 Dy1 N2 C14 -60.3(2)
N1 Dy1 N2 C14 175.5(2)
O5 Dy1 N2 C8 -36.2(2)
O2 Dy1 N2 C8 -162.1(2)
O4 Dy1 N2 C8 54.2(2)
O6 Dy1 N2 C8 155.53(18)
O1 Dy1 N2 C8 -87.9(2)
O3 Dy1 N2 C8 121.0(2)
N1 Dy1 N2 C8 -3.22(18)
C19 C18 O1 Dy1 -12.0(5)
C17 C18 O1 Dy1 168.8(2)
O5 Dy1 O1 C18 139.8(3)
O2 Dy1 O1 C18 12.6(3)
O4 Dy1 O1 C18 -171.7(2)
O6 Dy1 O1 C18 76.1(3)
O3 Dy1 O1 C18 -30.9(3)
N2 Dy1 O1 C18 -74.9(3)
N1 Dy1 O1 C18 -140.1(3)
C19 C20 O2 Dy1 4.2(5)
C21 C20 O2 Dy1 -176.06(19)
O5 Dy1 O2 C20 -72.6(3)
O4 Dy1 O2 C20 175.4(2)
O6 Dy1 O2 C20 -133.7(3)
O1 Dy1 O2 C20 -8.9(3)
O3 Dy1 O2 C20 142.6(3)
N2 Dy1 O2 C20 65.9(3)
N1 Dy1 O2 C20 35.7(3)
C24 C23 O3 Dy1 18.4(4)
C22 C23 O3 Dy1 -162.45(18)
O5 Dy1 O3 C23 11.8(3)
O2 Dy1 O3 C23 133.5(2)
O4 Dy1 O3 C23 -26.7(2)
O6 Dy1 O3 C23 55.9(2)
O1 Dy1 O3 C23 176.3(2)
N2 Dy1 O3 C23 -140.2(2)
N1 Dy1 O3 C23 -87.6(2)
C24 C25 O4 Dy1 -19.5(4)
C26 C25 O4 Dy1 163.6(2)
O5 Dy1 O4 C25 -130.5(3)
O2 Dy1 O4 C25 -5.7(3)
O6 Dy1 O4 C25 -55.5(2)
O1 Dy1 O4 C25 -178.7(2)
O3 Dy1 O4 C25 27.6(2)
N2 Dy1 O4 C25 95.9(2)
N1 Dy1 O4 C25 148.5(3)
C29 C30 O5 Dy1 18.5(5)
C31 C30 O5 Dy1 -163.87(19)
O2 Dy1 O5 C30 -85.2(3)
O4 Dy1 O5 C30 60.2(3)
O6 Dy1 O5 C30 -23.0(2)
O1 Dy1 O5 C30 -146.7(3)
O3 Dy1 O5 C30 22.7(3)
N2 Dy1 O5 C30 162.9(2)
N1 Dy1 O5 C30 133.1(3)
C29 C28 O6 Dy1 -8.9(5)
C27 C28 O6 Dy1 172.33(19)
O5 Dy1 O6 C28 18.1(3)
O2 Dy1 O6 C28 145.8(3)
O4 Dy1 O6 C28 -62.4(3)
O1 Dy1 O6 C28 83.8(3)
O3 Dy1 O6 C28 -136.8(3)
N2 Dy1 O6 C28 -170.6(2)
N1 Dy1 O6 C28 -22.9(3)
